data_4510348
loop_
_publ_author_name
'Cao, Li-Hui'
'Wei, Yong-Li'
'Yang, Yang'
'Xu, Hong'
'Zang, Shuang-Quan'
'Hou, Hong-Wei'
'Mak, Thomas C. W.'

_publ_section_title
;
 Crystal Structures and Properties of Cd(II) Coordination Polymers
 Supported by a New Chiral Aromatic Polycarboxylate Ligand
;
_journal_issue 4
_journal_name_full 'Crystal Growth &amp; Design'
_journal_page_first 1827
_journal_paper_doi 10.1021/cg401935z
_journal_volume 14
_journal_year 2014
_chemical_formula_moiety 'C50 H46 Cd3 N4 O14'
_chemical_formula_sum 'C50 H46 Cd3 N4 O14'
_chemical_formula_weight 1264.11
_chemical_name_systematic
; 
 ? 
;
_space_group_IT_number 15
_symmetry_cell_setting monoclinic
_symmetry_space_group_name_Hall '-C 2yc'
_symmetry_space_group_name_H-M 'C 1 2/c 1'
_atom_sites_solution_hydrogens geom
_atom_sites_solution_primary direct
_atom_sites_solution_secondary difmap
_audit_creation_method SHELXL-97
_cell_angle_alpha 90.00
_cell_angle_beta 105.970(5)
_cell_angle_gamma 90.00
_cell_formula_units_Z 4
_cell_length_a 16.9258(8)
_cell_length_b 10.7402(5)
_cell_length_c 27.8893(17)
_cell_measurement_reflns_used 2409
_cell_measurement_temperature 293(2)
_cell_measurement_theta_max 29.1535
_cell_measurement_theta_min 2.8790
_cell_volume 4874.2(5)
_computing_cell_refinement 'Bruker XSCANS'
_computing_data_collection 'Bruker XSCANS'
_computing_data_reduction 'Bruker SHELXTL'
_computing_molecular_graphics 'Bruker SHELXTL'
_computing_publication_material 'Bruker SHELXTL'
_computing_structure_refinement 'SHELXL-97 (Sheldrick, 1997)'
_computing_structure_solution 'SHELXS-97 (Sheldrick, 1990)'
_diffrn_ambient_temperature 293(2)
_diffrn_measured_fraction_theta_full 0.998
_diffrn_measured_fraction_theta_max 0.998
_diffrn_measurement_device_type 'Bruker P4'
_diffrn_measurement_method '\w scans'
_diffrn_radiation_monochromator graphite
_diffrn_radiation_source 'fine-focus sealed tube'
_diffrn_radiation_type MoK\a
_diffrn_radiation_wavelength 0.71073
_diffrn_reflns_av_R_equivalents 0.0493
_diffrn_reflns_av_sigmaI/netI 0.0703
_diffrn_reflns_limit_h_max 20
_diffrn_reflns_limit_h_min -20
_diffrn_reflns_limit_k_max 11
_diffrn_reflns_limit_k_min -12
_diffrn_reflns_limit_l_max 33
_diffrn_reflns_limit_l_min -32
_diffrn_reflns_number 10081
_diffrn_reflns_theta_full 25.00
_diffrn_reflns_theta_max 25.00
_diffrn_reflns_theta_min 2.96
_exptl_absorpt_coefficient_mu 1.369
_exptl_absorpt_correction_T_max 0.7810
_exptl_absorpt_correction_T_min 0.7437
_exptl_absorpt_correction_type multi-scan
_exptl_absorpt_process_details 'SADABS(Bruker, 2005)'
_exptl_crystal_colour colorless
_exptl_crystal_density_diffrn 1.723
_exptl_crystal_density_method 'not measured'
_exptl_crystal_description block
_exptl_crystal_F_000 2520
_exptl_crystal_size_max 0.23
_exptl_crystal_size_mid 0.22
_exptl_crystal_size_min 0.19
_refine_diff_density_max 0.666
_refine_diff_density_min -1.028
_refine_diff_density_rms 0.117
_refine_ls_extinction_method none
_refine_ls_goodness_of_fit_ref 1.162
_refine_ls_hydrogen_treatment constr
_refine_ls_matrix_type full
_refine_ls_number_parameters 334
_refine_ls_number_reflns 4282
_refine_ls_number_restraints 474
_refine_ls_restrained_S_all 1.118
_refine_ls_R_factor_all 0.0771
_refine_ls_R_factor_gt 0.0555
_refine_ls_shift/su_max 0.009
_refine_ls_shift/su_mean 0.000
_refine_ls_structure_factor_coef Fsqd
_refine_ls_weighting_details 'calc w=1/[\s^2^(Fo^2^)+(0.0136P)^2^+23.9258P] where P=(Fo^2^+2Fc^2^)/3'
_refine_ls_weighting_scheme calc
_refine_ls_wR_factor_gt 0.0897
_refine_ls_wR_factor_ref 0.0950
_reflns_number_gt 3382
_reflns_number_total 4282
_reflns_threshold_expression >2sigma(I)
_cod_data_source_file cg401935z_si_002.cif
_cod_data_source_block complex2
_cod_depositor_comments
;
The following automatic conversions were performed:

'_symmetry_cell_setting' value 'Monoclinic' changed to 'monoclinic'
according to
/usr/data/users/saulius/automatic-downloads/current/ACS/lib/dictionaries/cif_core.dic
dictionary named 'cif_core.dic' version 2.4.2 from 2011-04-26.

Automatic conversion script
Id: cif_fix_values 2281 2013-09-26 08:29:07Z andrius 
;
_cod_original_cell_volume 4874.2(4)
_cod_original_sg_symbol_Hall '-C 2yc '
_cod_original_sg_symbol_H-M 'C 2/c'
_cod_database_code 4510348

loop_
_symmetry_equiv_pos_as_xyz
'x, y, z'
'-x, y, -z+1/2'
'x+1/2, y+1/2, z'
'-x+1/2, y+1/2, -z+1/2'
'-x, -y, -z'
'x, -y, z-1/2'
'-x+1/2, -y+1/2, -z'
'x+1/2, -y+1/2, z-1/2'

loop_
_atom_site_label
_atom_site_type_symbol
_atom_site_fract_x
_atom_site_fract_y
_atom_site_fract_z
_atom_site_U_iso_or_equiv
_atom_site_adp_type
_atom_site_occupancy
_atom_site_symmetry_multiplicity
_atom_site_calc_flag
_atom_site_refinement_flags
_atom_site_disorder_assembly
_atom_site_disorder_group
Cd1 Cd 0.00199(3) 0.33967(4) 0.108753(16) 0.02493(13) Uani 1 1 d . . .
Cd2 Cd 0.0000 0.5000 0.0000 0.02268(16) Uani 1 2 d S . .
N1 N 0.0785(3) 0.4714(5) 0.17198(19) 0.0298(13) Uani 1 1 d . . .
N2 N 0.0260(3) 1.1809(5) 0.3433(2) 0.0378(14) Uani 1 1 d . . .
O1 O 0.1222(3) 0.2323(4) 0.10662(16) 0.0374(11) Uani 1 1 d . . .
O2 O 0.1037(2) 0.4023(4) 0.06145(15) 0.0329(11) Uani 1 1 d . . .
O3 O 0.3794(3) -0.0250(4) 0.12198(16) 0.0370(12) Uani 1 1 d . . .
O4 O 0.4496(2) 0.0199(4) 0.06882(14) 0.0281(10) Uani 1 1 d . . .
O5 O 0.3160(3) 0.5592(4) -0.00796(17) 0.0406(12) Uani 1 1 d . A .
O6 O 0.4329(3) 0.8257(4) -0.02439(17) 0.0462(13) Uani 1 1 d . . .
O7 O 0.4204(3) 0.7340(4) 0.04434(17) 0.0504(14) Uani 1 1 d . . .
C1 C 0.1464(3) 0.3073(6) 0.0802(2) 0.0247(13) Uani 1 1 d U . .
C2 C 0.3933(3) 0.0437(6) 0.0899(2) 0.0240(13) Uani 1 1 d U . .
C3 C 0.2288(3) 0.2915(5) 0.0709(2) 0.0210(13) Uani 1 1 d U . .
C4 C 0.2721(3) 0.1819(5) 0.0847(2) 0.0217(12) Uani 1 1 d U . .
H4 H 0.2498 0.1193 0.0999 0.026 Uiso 1 1 calc R . .
C5 C 0.3481(3) 0.1638(6) 0.0762(2) 0.0218(12) Uani 1 1 d U . .
C6 C 0.3808(4) 0.2584(6) 0.0534(2) 0.0247(13) Uani 1 1 d U . .
H6 H 0.4318 0.2472 0.0475 0.030 Uiso 1 1 calc R . .
C7 C 0.3384(4) 0.3698(5) 0.0391(2) 0.0240(13) Uani 1 1 d U . .
C8 C 0.2628(4) 0.3854(6) 0.0484(2) 0.0262(14) Uani 1 1 d U . .
H8 H 0.2343 0.4597 0.0396 0.031 Uiso 1 1 calc R . .
C9 C 0.3767(4) 0.4682(6) 0.0138(3) 0.0364(15) Uani 1 1 d U . .
H9A H 0.4223 0.5075 0.0380 0.044 Uiso 1 1 calc R . .
H9B H 0.3976 0.4303 -0.0118 0.044 Uiso 1 1 calc R . .
C10 C 0.3441(4) 0.6557(7) -0.0345(2) 0.0421(17) Uani 1 1 d U . .
H10 H 0.3734 0.6148 -0.0560 0.050 Uiso 0.529(11) 1 calc PR A 1
H10A H 0.2950 0.7067 -0.0483 0.050 Uiso 0.471(11) 1 d PR A 2
C11 C 0.4050(4) 0.7459(6) -0.0010(3) 0.0323(15) Uani 1 1 d U A .
C12 C 0.2723(8) 0.7212(13) -0.0683(5) 0.056(4) Uani 0.529(11) 1 d PU A 1
H12A H 0.2391 0.6623 -0.0910 0.085 Uiso 0.529(11) 1 calc PR A 1
H12B H 0.2916 0.7841 -0.0868 0.085 Uiso 0.529(11) 1 calc PR A 1
H12C H 0.2401 0.7592 -0.0489 0.085 Uiso 0.529(11) 1 calc PR A 1
C12' C 0.3683(11) 0.6125(15) -0.0795(6) 0.057(4) Uani 0.471(11) 1 d PU A 2
H12D H 0.4073 0.6697 -0.0864 0.086 Uiso 0.471(11) 1 calc PR A 2
H12E H 0.3205 0.6088 -0.1076 0.086 Uiso 0.471(11) 1 calc PR A 2
H12F H 0.3926 0.5313 -0.0732 0.086 Uiso 0.471(11) 1 calc PR A 2
C13 C 0.1124(4) 0.5739(7) 0.1587(2) 0.0398(17) Uani 1 1 d U . .
H13 H 0.1022 0.5919 0.1249 0.048 Uiso 1 1 calc R . .
C14 C 0.1621(4) 0.6547(7) 0.1930(2) 0.0435(17) Uani 1 1 d U . .
H14 H 0.1847 0.7245 0.1821 0.052 Uiso 1 1 calc R . .
C15 C 0.1777(4) 0.6300(7) 0.2435(2) 0.0400(17) Uani 1 1 d U . .
C16 C 0.1407(4) 0.5268(7) 0.2572(3) 0.0440(17) Uani 1 1 d U . .
H16 H 0.1477 0.5085 0.2908 0.053 Uiso 1 1 calc R . .
C17 C 0.0931(4) 0.4508(7) 0.2205(3) 0.0397(17) Uani 1 1 d U . .
H17 H 0.0697 0.3806 0.2305 0.048 Uiso 1 1 calc R . .
C18 C 0.2352(4) 0.7140(7) 0.2818(3) 0.0508(19) Uani 1 1 d U . .
H18A H 0.2492 0.6728 0.3140 0.061 Uiso 1 1 calc R . .
H18B H 0.2857 0.7257 0.2722 0.061 Uiso 1 1 calc R . .
C19 C 0.1983(4) 0.8413(7) 0.2869(3) 0.0507(18) Uani 1 1 d U . .
H19A H 0.2374 0.8880 0.3126 0.061 Uiso 1 1 calc R . .
H19B H 0.1906 0.8861 0.2557 0.061 Uiso 1 1 calc R . .
C20 C 0.1184(4) 0.8373(7) 0.2996(3) 0.0461(17) Uani 1 1 d U . .
H20A H 0.1240 0.7799 0.3272 0.055 Uiso 1 1 calc R . .
H20B H 0.0775 0.8028 0.2712 0.055 Uiso 1 1 calc R . .
C21 C 0.0855(4) 0.9591(7) 0.3135(3) 0.0397(17) Uani 1 1 d U . .
C22 C 0.1236(5) 1.0707(8) 0.3136(3) 0.066(2) Uani 1 1 d U . .
H22 H 0.1712 1.0745 0.3032 0.079 Uiso 1 1 calc R . .
C23 C 0.0931(5) 1.1789(7) 0.3288(3) 0.062(2) Uani 1 1 d U . .
H23 H 0.1214 1.2530 0.3287 0.074 Uiso 1 1 calc R . .
C24 C -0.0117(5) 1.0725(7) 0.3427(3) 0.055(2) Uani 1 1 d U . .
H24 H -0.0598 1.0713 0.3527 0.066 Uiso 1 1 calc R . .
C25 C 0.0157(5) 0.9615(7) 0.3282(3) 0.057(2) Uani 1 1 d U . .
H25 H -0.0137 0.8885 0.3286 0.069 Uiso 1 1 calc R . .

loop_
_atom_site_aniso_label
_atom_site_aniso_U_11
_atom_site_aniso_U_22
_atom_site_aniso_U_33
_atom_site_aniso_U_23
_atom_site_aniso_U_13
_atom_site_aniso_U_12
Cd1 0.0264(2) 0.0207(2) 0.0291(2) 0.0038(2) 0.01006(18) 0.0044(2)
Cd2 0.0233(3) 0.0197(3) 0.0263(3) 0.0038(3) 0.0090(3) -0.0001(3)
N1 0.030(3) 0.029(3) 0.032(3) 0.000(3) 0.010(2) 0.001(3)
N2 0.038(3) 0.033(3) 0.049(3) -0.015(3) 0.023(3) -0.007(3)
O1 0.031(3) 0.037(3) 0.050(3) 0.015(2) 0.023(2) 0.009(2)
O2 0.021(2) 0.035(3) 0.042(3) 0.006(2) 0.007(2) 0.014(2)
O3 0.040(3) 0.029(3) 0.048(3) 0.019(2) 0.021(2) 0.017(2)
O4 0.032(2) 0.028(3) 0.029(2) 0.004(2) 0.0167(19) 0.012(2)
O5 0.037(3) 0.028(3) 0.055(3) 0.012(2) 0.008(2) -0.010(2)
O6 0.056(3) 0.035(3) 0.053(3) -0.005(3) 0.023(3) -0.019(3)
O7 0.066(4) 0.042(3) 0.038(3) 0.002(3) 0.007(3) -0.020(3)
C1 0.021(3) 0.027(3) 0.025(3) -0.005(3) 0.006(2) 0.005(3)
C2 0.022(3) 0.024(3) 0.025(3) 0.000(3) 0.006(3) 0.003(3)
C3 0.022(3) 0.022(3) 0.020(3) -0.001(3) 0.007(2) 0.006(3)
C4 0.022(3) 0.019(3) 0.026(3) 0.003(3) 0.009(2) 0.001(3)
C5 0.024(3) 0.019(3) 0.024(3) -0.001(3) 0.009(2) 0.004(3)
C6 0.022(3) 0.024(3) 0.030(3) -0.003(3) 0.012(2) 0.004(3)
C7 0.027(3) 0.019(3) 0.026(3) 0.001(3) 0.008(2) 0.001(3)
C8 0.030(3) 0.019(3) 0.029(3) -0.002(3) 0.006(3) 0.007(3)
C9 0.038(3) 0.022(3) 0.047(4) 0.008(3) 0.008(3) -0.002(3)
C10 0.051(4) 0.031(4) 0.039(4) 0.009(3) 0.005(3) -0.010(3)
C11 0.031(4) 0.025(4) 0.043(4) 0.004(3) 0.014(3) 0.000(3)
C12 0.051(7) 0.048(7) 0.058(7) 0.025(6) -0.006(6) -0.011(6)
C12' 0.077(8) 0.041(7) 0.049(7) 0.007(6) 0.007(7) -0.015(7)
C13 0.042(4) 0.042(4) 0.033(4) -0.002(3) 0.007(3) 0.001(3)
C14 0.046(4) 0.038(4) 0.045(4) -0.006(3) 0.010(3) -0.003(3)
C15 0.034(3) 0.043(4) 0.040(4) -0.016(3) 0.006(3) 0.010(3)
C16 0.049(4) 0.053(4) 0.031(3) -0.007(3) 0.012(3) 0.003(4)
C17 0.039(4) 0.042(4) 0.041(4) 0.003(3) 0.017(3) 0.000(3)
C18 0.042(4) 0.057(5) 0.050(4) -0.019(4) 0.007(3) 0.008(4)
C19 0.048(4) 0.048(4) 0.054(4) -0.020(4) 0.011(3) -0.001(4)
C20 0.046(4) 0.039(4) 0.055(4) -0.013(3) 0.016(3) 0.000(3)
C21 0.038(4) 0.037(4) 0.046(4) -0.013(3) 0.015(3) -0.004(3)
C22 0.060(4) 0.054(5) 0.103(5) -0.016(4) 0.056(4) -0.008(4)
C23 0.067(5) 0.036(4) 0.098(5) -0.023(4) 0.049(4) -0.016(4)
C24 0.040(4) 0.048(5) 0.085(5) -0.023(4) 0.030(4) -0.009(4)
C25 0.056(4) 0.043(4) 0.080(5) -0.022(4) 0.030(4) -0.008(4)

loop_
_atom_type_symbol
_atom_type_description
_atom_type_scat_dispersion_real
_atom_type_scat_dispersion_imag
_atom_type_scat_source
C C 0.0033 0.0016 'International Tables Vol C Tables 4.2.6.8 and 6.1.1.4'
H H 0.0000 0.0000 'International Tables Vol C Tables 4.2.6.8 and 6.1.1.4'
Cd Cd -0.8075 1.2024 'International Tables Vol C Tables 4.2.6.8 and 6.1.1.4'
N N 0.0061 0.0033 'International Tables Vol C Tables 4.2.6.8 and 6.1.1.4'
O O 0.0106 0.0060 'International Tables Vol C Tables 4.2.6.8 and 6.1.1.4'

loop_
_geom_angle_atom_site_label_1
_geom_angle_atom_site_label_2
_geom_angle_atom_site_label_3
_geom_angle
_geom_angle_site_symmetry_1
_geom_angle_site_symmetry_3
O7 Cd1 O4 88.13(16) 3_445 3_455
O7 Cd1 N2 84.87(19) 3_445 2_545
O4 Cd1 N2 142.94(16) 3_455 2_545
O7 Cd1 N1 173.19(18) 3_445 .
O4 Cd1 N1 85.17(16) 3_455 .
N2 Cd1 N1 99.77(19) 2_545 .
O7 Cd1 O1 94.46(18) 3_445 .
O4 Cd1 O1 128.64(14) 3_455 .
N2 Cd1 O1 88.24(17) 2_545 .
N1 Cd1 O1 90.70(17) . .
O7 Cd1 O2 94.24(16) 3_445 .
O4 Cd1 O2 75.48(13) 3_455 .
N2 Cd1 O2 141.27(16) 2_545 .
N1 Cd1 O2 85.29(16) . .
O1 Cd1 O2 53.16(14) . .
O7 Cd1 O3 93.20(17) 3_445 3_455
O4 Cd1 O3 52.27(13) 3_455 3_455
N2 Cd1 O3 91.80(16) 2_545 3_455
N1 Cd1 O3 81.71(16) . 3_455
O1 Cd1 O3 172.31(15) . 3_455
O2 Cd1 O3 126.85(13) . 3_455
O7 Cd1 Cd2 72.35(12) 3_445 .
O4 Cd1 Cd2 41.16(9) 3_455 .
N2 Cd1 Cd2 157.10(14) 2_545 .
N1 Cd1 Cd2 103.13(13) . .
O1 Cd1 Cd2 91.24(10) . .
O2 Cd1 Cd2 42.19(9) . .
O3 Cd1 Cd2 91.71(9) 3_455 .
O6 Cd2 O6 180.0 7_565 3_445
O6 Cd2 O4 86.64(15) 7_565 3_455
O6 Cd2 O4 93.36(15) 3_445 3_455
O6 Cd2 O4 93.36(15) 7_565 7
O6 Cd2 O4 86.64(15) 3_445 7
O4 Cd2 O4 180.00(7) 3_455 7
O6 Cd2 O2 86.33(17) 7_565 .
O6 Cd2 O2 93.67(17) 3_445 .
O4 Cd2 O2 78.87(14) 3_455 .
O4 Cd2 O2 101.13(14) 7 .
O6 Cd2 O2 93.67(17) 7_565 5_565
O6 Cd2 O2 86.33(17) 3_445 5_565
O4 Cd2 O2 101.13(14) 3_455 5_565
O4 Cd2 O2 78.87(14) 7 5_565
O2 Cd2 O2 180.0 . 5_565
O6 Cd2 Cd1 105.75(12) 7_565 .
O6 Cd2 Cd1 74.25(12) 3_445 .
O4 Cd2 Cd1 40.57(10) 3_455 .
O4 Cd2 Cd1 139.43(10) 7 .
O2 Cd2 Cd1 46.64(10) . .
O2 Cd2 Cd1 133.36(10) 5_565 .
O6 Cd2 Cd1 74.25(12) 7_565 5_565
O6 Cd2 Cd1 105.75(12) 3_445 5_565
O4 Cd2 Cd1 139.43(10) 3_455 5_565
O4 Cd2 Cd1 40.57(10) 7 5_565
O2 Cd2 Cd1 133.36(10) . 5_565
O2 Cd2 Cd1 46.64(10) 5_565 5_565
Cd1 Cd2 Cd1 180.000(15) . 5_565
C17 N1 C13 116.5(6) . .
C17 N1 Cd1 125.1(4) . .
C13 N1 Cd1 118.4(4) . .
C23 N2 C24 116.0(6) . .
C23 N2 Cd1 122.0(5) . 2_565
C24 N2 Cd1 118.9(4) . 2_565
C1 O1 Cd1 97.2(4) . .
C1 O2 Cd2 152.4(4) . .
C1 O2 Cd1 88.0(3) . .
Cd2 O2 Cd1 91.17(13) . .
C2 O3 Cd1 85.1(3) . 3_545
C2 O4 Cd1 100.6(3) . 3_545
C2 O4 Cd2 153.3(4) . 3_545
Cd1 O4 Cd2 98.27(14) 3_545 3_545
C9 O5 C10 114.5(5) . .
C11 O6 Cd2 131.4(4) . 3
C11 O7 Cd1 133.0(4) . 3
O1 C1 O2 121.5(5) . .
O1 C1 C3 120.5(5) . .
O2 C1 C3 118.1(5) . .
O3 C2 O4 122.1(5) . .
O3 C2 C5 121.1(5) . .
O4 C2 C5 116.7(5) . .
C4 C3 C8 119.1(5) . .
C4 C3 C1 119.8(5) . .
C8 C3 C1 121.1(5) . .
C5 C4 C3 121.2(5) . .
C5 C4 H4 119.4 . .
C3 C4 H4 119.4 . .
C4 C5 C6 118.8(5) . .
C4 C5 C2 120.8(5) . .
C6 C5 C2 120.4(5) . .
C5 C6 C7 121.1(5) . .
C5 C6 H6 119.4 . .
C7 C6 H6 119.4 . .
C8 C7 C6 118.7(5) . .
C8 C7 C9 122.7(5) . .
C6 C7 C9 118.6(5) . .
C7 C8 C3 121.0(6) . .
C7 C8 H8 119.5 . .
C3 C8 H8 119.5 . .
O5 C9 C7 109.0(5) . .
O5 C9 H9A 109.9 . .
C7 C9 H9A 109.9 . .
O5 C9 H9B 109.9 . .
C7 C9 H9B 109.9 . .
H9A C9 H9B 108.3 . .
O5 C10 C12 109.9(7) . .
O5 C10 C12' 114.6(8) . .
C12 C10 C12' 88.9(9) . .
O5 C10 C11 113.9(5) . .
C12 C10 C11 112.5(8) . .
C12' C10 C11 114.5(8) . .
O5 C10 H10 106.7 . .
C12 C10 H10 106.7 . .
C12' C10 H10 17.8 . .
C11 C10 H10 106.7 . .
O5 C10 H10A 104.0 . .
C12 C10 H10A 15.2 . .
C12' C10 H10A 104.0 . .
C11 C10 H10A 104.0 . .
H10 C10 H10A 121.8 . .
O7 C11 O6 127.5(6) . .
O7 C11 C10 118.8(6) . .
O6 C11 C10 113.7(6) . .
C10 C12 H10A 25.2 . .
C10 C12 H12A 109.5 . .
H10A C12 H12A 123.2 . .
C10 C12 H12B 109.5 . .
H10A C12 H12B 117.0 . .
C10 C12 H12C 109.5 . .
H10A C12 H12C 84.5 . .
C10 C12' H12D 109.5 . .
C10 C12' H12E 109.5 . .
H12D C12' H12E 109.5 . .
C10 C12' H12F 109.5 . .
H12D C12' H12F 109.5 . .
H12E C12' H12F 109.5 . .
N1 C13 C14 123.1(6) . .
N1 C13 H13 118.4 . .
C14 C13 H13 118.4 . .
C15 C14 C13 119.4(7) . .
C15 C14 H14 120.3 . .
C13 C14 H14 120.3 . .
C16 C15 C14 117.5(6) . .
C16 C15 C18 122.1(6) . .
C14 C15 C18 120.3(7) . .
C15 C16 C17 119.1(6) . .
C15 C16 H16 120.5 . .
C17 C16 H16 120.5 . .
N1 C17 C16 124.4(7) . .
N1 C17 H17 117.8 . .
C16 C17 H17 117.8 . .
C19 C18 C15 113.3(6) . .
C19 C18 H18A 108.9 . .
C15 C18 H18A 108.9 . .
C19 C18 H18B 108.9 . .
C15 C18 H18B 108.9 . .
H18A C18 H18B 107.7 . .
C20 C19 C18 114.7(6) . .
C20 C19 H19A 108.6 . .
C18 C19 H19A 108.6 . .
C20 C19 H19B 108.6 . .
C18 C19 H19B 108.6 . .
H19A C19 H19B 107.6 . .
C19 C20 C21 117.2(6) . .
C19 C20 H20A 108.0 . .
C21 C20 H20A 108.0 . .
C19 C20 H20B 108.0 . .
C21 C20 H20B 108.0 . .
H20A C20 H20B 107.2 . .
C25 C21 C22 115.8(7) . .
C25 C21 C20 120.5(6) . .
C22 C21 C20 123.7(6) . .
C21 C22 C23 121.6(7) . .
C21 C22 H22 119.2 . .
C23 C22 H22 119.2 . .
N2 C23 C22 122.6(7) . .
N2 C23 H23 118.7 . .
C22 C23 H23 118.7 . .
N2 C24 C25 124.2(7) . .
N2 C24 H24 117.9 . .
C25 C24 H24 117.9 . .
C21 C25 C24 119.8(7) . .
C21 C25 H25 120.1 . .
C24 C25 H25 120.1 . .

loop_
_geom_bond_atom_site_label_1
_geom_bond_atom_site_label_2
_geom_bond_distance
_geom_bond_site_symmetry_2
Cd1 O7 2.249(5) 3_445
Cd1 O4 2.287(4) 3_455
Cd1 N2 2.295(5) 2_545
Cd1 N1 2.352(5) .
Cd1 O1 2.354(4) .
Cd1 O2 2.531(4) .
Cd1 O3 2.641(4) 3_455
Cd1 Cd2 3.4799(5) .
Cd2 O6 2.198(5) 7_565
Cd2 O6 2.198(4) 3_445
Cd2 O4 2.315(4) 3_455
Cd2 O4 2.315(4) 7
Cd2 O2 2.337(4) .
Cd2 O2 2.337(4) 5_565
Cd2 Cd1 3.4799(5) 5_565
N1 C17 1.326(8) .
N1 C13 1.341(8) .
N2 C23 1.306(8) .
N2 C24 1.326(9) .
N2 Cd1 2.295(5) 2_565
O1 C1 1.236(7) .
O2 C1 1.276(7) .
O3 C2 1.231(7) .
O3 Cd1 2.641(4) 3_545
O4 C2 1.276(6) .
O4 Cd1 2.287(4) 3_545
O4 Cd2 2.315(4) 3_545
O5 C9 1.427(7) .
O5 C10 1.430(7) .
O6 C11 1.248(7) .
O6 Cd2 2.198(5) 3
O7 C11 1.224(7) .
O7 Cd1 2.249(5) 3
C1 C3 1.495(7) .
C2 C5 1.495(8) .
C3 C4 1.385(8) .
C3 C8 1.393(8) .
C4 C5 1.384(7) .
C4 H4 0.9300 .
C5 C6 1.393(8) .
C6 C7 1.395(8) .
C6 H6 0.9300 .
C7 C8 1.384(8) .
C7 C9 1.513(8) .
C8 H8 0.9300 .
C9 H9A 0.9700 .
C9 H9B 0.9700 .
C10 C12 1.492(14) .
C10 C12' 1.496(16) .
C10 C11 1.532(9) .
C10 H10 0.9800 .
C10 H10A 0.9800 .
C12 H10A 0.6040 .
C12 H12A 0.9600 .
C12 H12B 0.9600 .
C12 H12C 0.9600 .
C12' H12D 0.9600 .
C12' H12E 0.9600 .
C12' H12F 0.9600 .
C13 C14 1.390(9) .
C13 H13 0.9300 .
C14 C15 1.387(9) .
C14 H14 0.9300 .
C15 C16 1.378(10) .
C15 C18 1.527(9) .
C16 C17 1.382(9) .
C16 H16 0.9300 .
C17 H17 0.9300 .
C18 C19 1.526(10) .
C18 H18A 0.9700 .
C18 H18B 0.9700 .
C19 C20 1.490(9) .
C19 H19A 0.9700 .
C19 H19B 0.9700 .
C20 C21 1.513(9) .
C20 H20A 0.9700 .
C20 H20B 0.9700 .
C21 C25 1.355(9) .
C21 C22 1.360(10) .
C22 C23 1.384(10) .
C22 H22 0.9300 .
C23 H23 0.9300 .
C24 C25 1.380(10) .
C24 H24 0.9300 .
C25 H25 0.9300 .

loop_
_geom_torsion_atom_site_label_1
_geom_torsion_atom_site_label_2
_geom_torsion_atom_site_label_3
_geom_torsion_atom_site_label_4
_geom_torsion
_geom_torsion_site_symmetry_1
_geom_torsion_site_symmetry_4
O7 Cd1 Cd2 O6 173.16(19) 3_445 7_565
O4 Cd1 Cd2 O6 65.0(2) 3_455 7_565
N2 Cd1 Cd2 O6 179.1(4) 2_545 7_565
N1 Cd1 Cd2 O6 -1.55(18) . 7_565
O1 Cd1 Cd2 O6 -92.55(17) . 7_565
O2 Cd1 Cd2 O6 -69.0(2) . 7_565
O3 Cd1 Cd2 O6 80.34(16) 3_455 7_565
O7 Cd1 Cd2 O6 -6.84(19) 3_445 3_445
O4 Cd1 Cd2 O6 -115.0(2) 3_455 3_445
N2 Cd1 Cd2 O6 -0.9(4) 2_545 3_445
N1 Cd1 Cd2 O6 178.45(18) . 3_445
O1 Cd1 Cd2 O6 87.45(17) . 3_445
O2 Cd1 Cd2 O6 111.0(2) . 3_445
O3 Cd1 Cd2 O6 -99.66(16) 3_455 3_445
O7 Cd1 Cd2 O4 108.2(2) 3_445 3_455
N2 Cd1 Cd2 O4 114.1(4) 2_545 3_455
N1 Cd1 Cd2 O4 -66.5(2) . 3_455
O1 Cd1 Cd2 O4 -157.54(19) . 3_455
O2 Cd1 Cd2 O4 -134.0(2) . 3_455
O3 Cd1 Cd2 O4 15.36(18) 3_455 3_455
O7 Cd1 Cd2 O4 -71.8(2) 3_445 7
O4 Cd1 Cd2 O4 180.0 3_455 7
N2 Cd1 Cd2 O4 -65.9(4) 2_545 7
N1 Cd1 Cd2 O4 113.5(2) . 7
O1 Cd1 Cd2 O4 22.46(19) . 7
O2 Cd1 Cd2 O4 46.0(2) . 7
O3 Cd1 Cd2 O4 -164.64(18) 3_455 7
O7 Cd1 Cd2 O2 -117.8(2) 3_445 .
O4 Cd1 Cd2 O2 134.0(2) 3_455 .
N2 Cd1 Cd2 O2 -111.9(4) 2_545 .
N1 Cd1 Cd2 O2 67.49(19) . .
O1 Cd1 Cd2 O2 -23.52(18) . .
O3 Cd1 Cd2 O2 149.38(18) 3_455 .
O7 Cd1 Cd2 O2 62.2(2) 3_445 5_565
O4 Cd1 Cd2 O2 -46.0(2) 3_455 5_565
N2 Cd1 Cd2 O2 68.1(4) 2_545 5_565
N1 Cd1 Cd2 O2 -112.51(19) . 5_565
O1 Cd1 Cd2 O2 156.48(18) . 5_565
O2 Cd1 Cd2 O2 180.0 . 5_565
O3 Cd1 Cd2 O2 -30.62(18) 3_455 5_565
O4 Cd1 N1 C17 140.0(5) 3_455 .
N2 Cd1 N1 C17 -2.9(5) 2_545 .
O1 Cd1 N1 C17 -91.3(5) . .
O2 Cd1 N1 C17 -144.2(5) . .
O3 Cd1 N1 C17 87.5(5) 3_455 .
Cd2 Cd1 N1 C17 177.3(5) . .
O4 Cd1 N1 C13 -41.9(5) 3_455 .
N2 Cd1 N1 C13 175.1(5) 2_545 .
O1 Cd1 N1 C13 86.8(5) . .
O2 Cd1 N1 C13 33.9(5) . .
O3 Cd1 N1 C13 -94.5(5) 3_455 .
Cd2 Cd1 N1 C13 -4.6(5) . .
O7 Cd1 O1 C1 94.3(4) 3_445 .
O4 Cd1 O1 C1 3.2(4) 3_455 .
N2 Cd1 O1 C1 179.0(4) 2_545 .
N1 Cd1 O1 C1 -81.2(4) . .
O2 Cd1 O1 C1 2.4(3) . .
Cd2 Cd1 O1 C1 21.9(4) . .
O6 Cd2 O2 C1 -156.4(8) 7_565 .
O6 Cd2 O2 C1 23.6(8) 3_445 .
O4 Cd2 O2 C1 116.3(8) 3_455 .
O4 Cd2 O2 C1 -63.7(8) 7 .
Cd1 Cd2 O2 C1 87.9(8) . .
Cd1 Cd2 O2 C1 -92.1(8) 5_565 .
O6 Cd2 O2 Cd1 115.76(15) 7_565 .
O6 Cd2 O2 Cd1 -64.24(15) 3_445 .
O4 Cd2 O2 Cd1 28.47(13) 3_455 .
O4 Cd2 O2 Cd1 -151.53(13) 7 .
Cd1 Cd2 O2 Cd1 180.0 5_565 .
O7 Cd1 O2 C1 -94.7(4) 3_445 .
O4 Cd1 O2 C1 178.3(4) 3_455 .
N2 Cd1 O2 C1 -7.6(5) 2_545 .
N1 Cd1 O2 C1 92.1(3) . .
O1 Cd1 O2 C1 -2.3(3) . .
O3 Cd1 O2 C1 168.1(3) 3_455 .
Cd2 Cd1 O2 C1 -152.4(4) . .
O7 Cd1 O2 Cd2 57.70(17) 3_445 .
O4 Cd1 O2 Cd2 -29.27(14) 3_455 .
N2 Cd1 O2 Cd2 144.8(2) 2_545 .
N1 Cd1 O2 Cd2 -115.49(17) . .
O1 Cd1 O2 Cd2 150.1(2) . .
O3 Cd1 O2 Cd2 -39.5(2) 3_455 .
Cd1 O1 C1 O2 -4.4(6) . .
Cd1 O1 C1 C3 173.3(4) . .
Cd2 O2 C1 O1 -84.6(10) . .
Cd1 O2 C1 O1 4.1(6) . .
Cd2 O2 C1 C3 97.7(9) . .
Cd1 O2 C1 C3 -173.7(5) . .
Cd1 O3 C2 O4 0.9(6) 3_545 .
Cd1 O3 C2 C5 -175.3(5) 3_545 .
Cd1 O4 C2 O3 -1.1(7) 3_545 .
Cd2 O4 C2 O3 133.1(7) 3_545 .
Cd1 O4 C2 C5 175.2(4) 3_545 .
Cd2 O4 C2 C5 -50.6(11) 3_545 .
O1 C1 C3 C4 11.0(8) . .
O2 C1 C3 C4 -171.2(5) . .
O1 C1 C3 C8 -169.1(6) . .
O2 C1 C3 C8 8.6(8) . .
C8 C3 C4 C5 -0.5(8) . .
C1 C3 C4 C5 179.4(5) . .
C3 C4 C5 C6 0.0(8) . .
C3 C4 C5 C2 -178.3(5) . .
O3 C2 C5 C4 -23.0(9) . .
O4 C2 C5 C4 160.6(5) . .
O3 C2 C5 C6 158.7(6) . .
O4 C2 C5 C6 -17.7(8) . .
C4 C5 C6 C7 0.0(9) . .
C2 C5 C6 C7 178.3(5) . .
C5 C6 C7 C8 0.4(9) . .
C5 C6 C7 C9 -179.2(5) . .
C6 C7 C8 C3 -0.9(9) . .
C9 C7 C8 C3 178.7(5) . .
C4 C3 C8 C7 1.0(9) . .
C1 C3 C8 C7 -178.9(5) . .
C10 O5 C9 C7 -178.1(5) . .
C8 C7 C9 O5 -13.4(8) . .
C6 C7 C9 O5 166.2(5) . .
C9 O5 C10 C12 162.4(8) . .
C9 O5 C10 C12' 64.3(10) . .
C9 O5 C10 C11 -70.3(7) . .
Cd1 O7 C11 O6 0.0(11) 3 .
Cd1 O7 C11 C10 -179.3(5) 3 .
Cd2 O6 C11 O7 -13.8(11) 3 .
Cd2 O6 C11 C10 165.5(4) 3 .
O5 C10 C11 O7 -4.5(9) . .
C12 C10 C11 O7 121.4(9) . .
C12' C10 C11 O7 -139.1(9) . .
O5 C10 C11 O6 176.1(6) . .
C12 C10 C11 O6 -58.0(10) . .
C12' C10 C11 O6 41.5(11) . .
C17 N1 C13 C14 1.5(10) . .
Cd1 N1 C13 C14 -176.7(5) . .
N1 C13 C14 C15 -0.4(10) . .
C13 C14 C15 C16 -1.6(10) . .
C13 C14 C15 C18 177.2(6) . .
C14 C15 C16 C17 2.5(10) . .
C18 C15 C16 C17 -176.3(6) . .
C13 N1 C17 C16 -0.6(10) . .
Cd1 N1 C17 C16 177.5(5) . .
C15 C16 C17 N1 -1.4(11) . .
C16 C15 C18 C19 -109.2(8) . .
C14 C15 C18 C19 72.1(8) . .
C15 C18 C19 C20 56.3(9) . .
C18 C19 C20 C21 170.2(6) . .
C19 C20 C21 C25 -176.2(7) . .
C19 C20 C21 C22 1.9(11) . .
C25 C21 C22 C23 1.2(13) . .
C20 C21 C22 C23 -177.0(8) . .
C24 N2 C23 C22 0.0(12) . .
Cd1 N2 C23 C22 159.8(7) 2_565 .
C21 C22 C23 N2 -0.8(14) . .
C23 N2 C24 C25 0.3(12) . .
Cd1 N2 C24 C25 -160.1(6) 2_565 .
C22 C21 C25 C24 -0.8(12) . .
C20 C21 C25 C24 177.4(7) . .
N2 C24 C25 C21 0.1(13) . .
